data_1562788
loop_
_publ_author_name
'Tang, Si-Fu'
'Pan, Xiao-Bo'
'Lv, Xiao-Xia'
'Zhao, Xue-Bo'

_publ_section_title
;
 Investigation on three new metal carboxydiphosphonates: Syntheses,
 structures, magnetic and luminescent properties
;
_journal_name_full 'Journal of Solid State Chemistry'
_journal_page_first 139
_journal_page_last 146
_journal_paper_doi 10.1016/j.jssc.2012.08.052
_journal_volume 197
_journal_year 2013
_chemical_formula_sum 'C7 H8 N2 O8 P2 Zn'
_chemical_formula_weight 375.46
_space_group_IT_number 14
_space_group_name_Hall '-P 2ybc'
_space_group_name_H-M_alt 'P 1 21/c 1'
_symmetry_cell_setting monoclinic
_symmetry_space_group_name_H-M 'P 1 21/c 1'
_atom_sites_solution_hydrogens geom
_atom_sites_solution_primary direct
_atom_sites_solution_secondary difmap
_audit_creation_method SHELXL-97
_cell_angle_alpha 90.00
_cell_angle_beta 91.32(3)
_cell_angle_gamma 90.00
_cell_formula_units_Z 4
_cell_length_a 7.4717(15)
_cell_length_b 16.283(3)
_cell_length_c 9.5645(19)
_cell_measurement_reflns_used 5448
_cell_measurement_temperature 293(2)
_cell_measurement_theta_max 24.99
_cell_measurement_theta_min 2.47
_cell_volume 1163.3(4)
_computing_cell_refinement 'Bruker XSCANS'
_computing_data_collection 'Bruker XSCANS'
_computing_data_reduction 'Bruker SHELXTL'
_computing_molecular_graphics 'Bruker SHELXTL'
_computing_publication_material 'Bruker SHELXTL'
_computing_structure_refinement 'SHELXL-97 (Sheldrick, 1997)'
_computing_structure_solution 'SHELXS-97 (Sheldrick, 1990)'
_diffrn_ambient_temperature 293(2)
_diffrn_measured_fraction_theta_full 0.997
_diffrn_measured_fraction_theta_max 0.997
_diffrn_radiation_monochromator graphite
_diffrn_radiation_source 'fine-focus sealed tube'
_diffrn_radiation_type MoK\a
_diffrn_radiation_wavelength 0.71073
_diffrn_reflns_av_R_equivalents 0.0411
_diffrn_reflns_av_sigmaI/netI 0.0434
_diffrn_reflns_limit_h_max 8
_diffrn_reflns_limit_h_min -8
_diffrn_reflns_limit_k_max 19
_diffrn_reflns_limit_k_min -19
_diffrn_reflns_limit_l_max 11
_diffrn_reflns_limit_l_min -11
_diffrn_reflns_number 8117
_diffrn_reflns_theta_full 24.99
_diffrn_reflns_theta_max 24.99
_diffrn_reflns_theta_min 2.47
_exptl_absorpt_coefficient_mu 2.429
_exptl_absorpt_correction_T_max 0.907
_exptl_absorpt_correction_T_min 0.890
_exptl_absorpt_correction_type multi-scan
_exptl_crystal_colour colorless
_exptl_crystal_density_diffrn 2.144
_exptl_crystal_density_method 'not measured'
_exptl_crystal_description Prism
_exptl_crystal_F_000 752
_exptl_crystal_size_max 0.19
_exptl_crystal_size_mid 0.04
_exptl_crystal_size_min 0.04
_refine_diff_density_max 0.440
_refine_diff_density_min -0.483
_refine_diff_density_rms 0.083
_refine_ls_extinction_method none
_refine_ls_goodness_of_fit_ref 1.031
_refine_ls_hydrogen_treatment constr
_refine_ls_matrix_type full
_refine_ls_number_parameters 181
_refine_ls_number_reflns 2039
_refine_ls_number_restraints 0
_refine_ls_restrained_S_all 1.031
_refine_ls_R_factor_all 0.0377
_refine_ls_R_factor_gt 0.0307
_refine_ls_shift/su_max 0.000
_refine_ls_shift/su_mean 0.000
_refine_ls_structure_factor_coef Fsqd
_refine_ls_weighting_details 'calc w=1/[\s^2^(Fo^2^)+(0.0359P)^2^+0.5949P] where P=(Fo^2^+2Fc^2^)/3'
_refine_ls_weighting_scheme calc
_refine_ls_wR_factor_gt 0.0745
_refine_ls_wR_factor_ref 0.0771
_reflns_number_gt 1760
_reflns_number_total 2039
_reflns_threshold_expression >2sigma(I)
_cod_data_source_file JSSC-2013-197-139.CIF
_cod_data_source_block 3
_cod_depositor_comments
;
The following automatic conversions were performed:

data item '_symmetry_cell_setting' value 'Monoclinic' was changed to
'monoclinic' in accordance with the built-in table derived from the
CIF Core dictionary named 'cif_core.dic' version 2.4.5 last updated
on 2014-11-21.

Automatic conversion script
Id: cif_fix_values 8369 2020-08-20 11:38:08Z andrius 
;
_cod_original_sg_symbol_H-M P2(1)/c
_cod_database_code 1562788

loop_
_symmetry_equiv_pos_as_xyz
'x, y, z'
'-x, y+1/2, -z+1/2'
'-x, -y, -z'
'x, -y-1/2, z-1/2'

loop_
_atom_site_label
_atom_site_type_symbol
_atom_site_fract_x
_atom_site_fract_y
_atom_site_fract_z
_atom_site_U_iso_or_equiv
_atom_site_adp_type
_atom_site_occupancy
_atom_site_symmetry_multiplicity
_atom_site_calc_flag
_atom_site_refinement_flags
_atom_site_disorder_assembly
_atom_site_disorder_group
Zn1 Zn 0.22332(5) 0.31633(2) 0.29168(4) 0.02003(14) Uani 1 1 d . . .
O1 O 0.2230(3) 0.41504(14) 1.1772(2) 0.0316(6) Uani 1 1 d . . .
O2 O 0.3839(3) 0.35427(14) 1.0128(2) 0.0308(6) Uani 1 1 d . . .
O3 O 0.1304(3) 0.27634(15) 0.6941(2) 0.0315(6) Uani 1 1 d . . .
O4 O 0.0638(3) 0.32824(14) 0.4484(2) 0.0232(5) Uani 1 1 d . . .
O5 O -0.0257(3) 0.40973(14) 0.6577(2) 0.0289(6) Uani 1 1 d . . .
H5A H -0.1201 0.4067 0.6126 0.043 Uiso 1 1 calc R . .
O6 O 0.5545(3) 0.27833(14) 0.6265(2) 0.0252(5) Uani 1 1 d . . .
H6A H 0.5050 0.2372 0.5949 0.038 Uiso 1 1 calc R . .
O7 O 0.6666(3) 0.41165(13) 0.5317(2) 0.0207(5) Uani 1 1 d . . .
O8 O 0.4548(3) 0.32494(14) 0.3865(2) 0.0235(5) Uani 1 1 d . . .
N1 N 0.2606(3) 0.55920(16) 0.7562(3) 0.0183(6) Uani 1 1 d . . .
H0A H 0.2747 0.5599 0.6672 0.022 Uiso 1 1 d R . .
N2 N 0.3609(3) 0.42404(15) 0.7567(3) 0.0177(6) Uani 1 1 d . . .
H0B H 0.4298 0.3907 0.8024 0.021 Uiso 1 1 d R . .
P1 P 0.11111(10) 0.34781(5) 0.59809(8) 0.01506(19) Uani 1 1 d . . .
P2 P 0.51135(10) 0.35337(5) 0.52935(8) 0.0156(2) Uani 1 1 d . . .
C1 C 0.2021(4) 0.6285(2) 0.8178(3) 0.0220(7) Uani 1 1 d . . .
H1A H 0.1818 0.6755 0.7643 0.026 Uiso 1 1 calc R . .
C2 C 0.1728(4) 0.6300(2) 0.9569(3) 0.0252(8) Uani 1 1 d . . .
H2A H 0.1318 0.6773 1.0002 0.030 Uiso 1 1 calc R . .
C3 C 0.2059(4) 0.5589(2) 1.0327(3) 0.0229(7) Uani 1 1 d . . .
H3A H 0.1847 0.5590 1.1281 0.027 Uiso 1 1 calc R . .
C4 C 0.2684(4) 0.48862(19) 0.9724(3) 0.0181(7) Uani 1 1 d . . .
C5 C 0.2982(4) 0.48890(18) 0.8254(3) 0.0148(6) Uani 1 1 d . . .
C6 C 0.2969(4) 0.4127(2) 1.0584(3) 0.0210(7) Uani 1 1 d . . .
C7 C 0.3213(4) 0.40500(18) 0.6087(3) 0.0153(6) Uani 1 1 d . . .
H7A H 0.3026 0.4572 0.5595 0.018 Uiso 1 1 calc R . .

loop_
_atom_site_aniso_label
_atom_site_aniso_U_11
_atom_site_aniso_U_22
_atom_site_aniso_U_33
_atom_site_aniso_U_23
_atom_site_aniso_U_13
_atom_site_aniso_U_12
Zn1 0.0240(2) 0.0231(2) 0.0130(2) -0.00172(15) 0.00154(15) -0.00193(16)
O1 0.0471(15) 0.0290(14) 0.0190(12) 0.0070(10) 0.0077(11) 0.0016(11)
O2 0.0410(15) 0.0234(13) 0.0281(13) 0.0049(11) 0.0045(11) 0.0092(12)
O3 0.0287(13) 0.0302(14) 0.0355(14) 0.0157(11) -0.0017(11) -0.0035(11)
O4 0.0195(12) 0.0340(14) 0.0163(11) -0.0059(10) 0.0024(9) -0.0029(10)
O5 0.0197(12) 0.0407(15) 0.0260(13) -0.0148(11) -0.0036(10) 0.0072(10)
O6 0.0297(13) 0.0173(12) 0.0284(13) 0.0024(10) 0.0002(10) 0.0034(10)
O7 0.0163(11) 0.0216(12) 0.0242(12) 0.0039(9) 0.0014(9) -0.0004(9)
O8 0.0200(12) 0.0331(14) 0.0174(12) -0.0061(9) 0.0029(9) 0.0022(10)
N1 0.0225(14) 0.0179(15) 0.0147(13) 0.0009(11) 0.0029(10) 0.0001(11)
N2 0.0211(14) 0.0181(14) 0.0139(13) -0.0011(11) -0.0026(10) 0.0050(11)
P1 0.0145(4) 0.0184(4) 0.0123(4) -0.0001(3) 0.0008(3) 0.0006(3)
P2 0.0148(4) 0.0166(4) 0.0155(4) 0.0008(3) 0.0022(3) 0.0010(3)
C1 0.0233(17) 0.0159(17) 0.0268(19) 0.0004(13) -0.0017(14) -0.0010(13)
C2 0.0294(19) 0.0172(17) 0.0293(19) -0.0067(14) 0.0064(15) 0.0034(14)
C3 0.0249(18) 0.0287(19) 0.0150(16) -0.0039(14) 0.0014(13) 0.0007(14)
C4 0.0175(16) 0.0204(17) 0.0164(16) -0.0010(13) 0.0008(12) -0.0005(13)
C5 0.0110(14) 0.0161(16) 0.0174(15) 0.0018(12) -0.0005(11) -0.0018(12)
C6 0.0221(17) 0.0227(18) 0.0179(17) 0.0028(13) -0.0027(13) -0.0048(14)
C7 0.0195(16) 0.0167(16) 0.0096(14) 0.0011(12) 0.0014(12) 0.0009(12)

loop_
_atom_type_symbol
_atom_type_description
_atom_type_scat_dispersion_real
_atom_type_scat_dispersion_imag
_atom_type_scat_source
C C 0.0033 0.0016 'International Tables Vol C Tables 4.2.6.8 and 6.1.1.4'
H H 0.0000 0.0000 'International Tables Vol C Tables 4.2.6.8 and 6.1.1.4'
N N 0.0061 0.0033 'International Tables Vol C Tables 4.2.6.8 and 6.1.1.4'
O O 0.0106 0.0060 'International Tables Vol C Tables 4.2.6.8 and 6.1.1.4'
P P 0.1023 0.0942 'International Tables Vol C Tables 4.2.6.8 and 6.1.1.4'
Zn Zn 0.2839 1.4301 'International Tables Vol C Tables 4.2.6.8 and 6.1.1.4'

loop_
_geom_angle_atom_site_label_1
_geom_angle_atom_site_label_2
_geom_angle_atom_site_label_3
_geom_angle
_geom_angle_site_symmetry_1
_geom_angle_site_symmetry_3
O3 Zn1 O8 126.85(10) 4_565 .
O3 Zn1 O1 112.63(11) 4_565 1_554
O8 Zn1 O1 101.13(10) . 1_554
O3 Zn1 O4 103.55(10) 4_565 .
O8 Zn1 O4 100.84(9) . .
O1 Zn1 O4 111.01(10) 1_554 .
C6 O1 Zn1 118.8(2) . 1_556
P1 O3 Zn1 162.74(16) . 4_566
P1 O4 Zn1 128.38(13) . .
P2 O8 Zn1 132.85(14) . .
C5 N1 C1 124.2(3) . .
C5 N2 C7 125.1(2) . .
O3 P1 O4 116.12(14) . .
O3 P1 O5 109.63(14) . .
O4 P1 O5 110.22(13) . .
O3 P1 C7 107.08(14) . .
O4 P1 C7 110.16(13) . .
O5 P1 C7 102.75(13) . .
O8 P2 O7 114.35(13) . .
O8 P2 O6 110.58(13) . .
O7 P2 O6 109.67(12) . .
O8 P2 C7 108.41(13) . .
O7 P2 C7 108.10(13) . .
O6 P2 C7 105.28(13) . .
N1 C1 C2 120.3(3) . .
C1 C2 C3 118.0(3) . .
C4 C3 C2 122.5(3) . .
C3 C4 C5 118.3(3) . .
C3 C4 C6 120.3(3) . .
C5 C4 C6 121.3(3) . .
N2 C5 N1 120.1(3) . .
N2 C5 C4 123.1(3) . .
N1 C5 C4 116.8(3) . .
O2 C6 O1 125.4(3) . .
O2 C6 C4 120.6(3) . .
O1 C6 C4 113.9(3) . .
N2 C7 P1 108.32(19) . .
N2 C7 P2 110.8(2) . .
P1 C7 P2 114.65(16) . .

loop_
_geom_bond_atom_site_label_1
_geom_bond_atom_site_label_2
_geom_bond_distance
_geom_bond_site_symmetry_2
Zn1 O3 1.897(2) 4_565
Zn1 O8 1.939(2) .
Zn1 O1 1.945(2) 1_554
Zn1 O4 1.946(2) .
O1 C6 1.275(4) .
O1 Zn1 1.945(2) 1_556
O2 C6 1.238(4) .
O3 P1 1.488(2) .
O3 Zn1 1.897(2) 4_566
O4 P1 1.501(2) .
O5 P1 1.554(2) .
O6 P2 1.564(2) .
O7 P2 1.499(2) .
O8 P2 1.495(2) .
N1 C5 1.349(4) .
N1 C1 1.350(4) .
N2 C5 1.334(4) .
N2 C7 1.472(4) .
P1 C7 1.827(3) .
P2 C7 1.830(3) .
C1 C2 1.354(5) .
C2 C3 1.384(5) .
C3 C4 1.369(4) .
C4 C5 1.429(4) .
C4 C6 1.497(4) .

loop_
_geom_hbond_atom_site_label_D
_geom_hbond_atom_site_label_H
_geom_hbond_atom_site_label_A
_geom_hbond_distance_DH
_geom_hbond_distance_HA
_geom_hbond_distance_DA
_geom_hbond_angle_DHA
_geom_hbond_site_symmetry_A
N2 H0B O2 0.86 2.13 2.702(3) 123.2 .
O5 H5A O7 0.82 1.76 2.571(3) 171.7 1_455
O6 H6A O2 0.82 1.90 2.722(3) 176.6 4_565
N1 H0A O7 0.86 2.02 2.859(3) 166.2 3_666
